data_1513526
loop_
_publ_author_name
'Fl\'idrov\'a, Karol\'ina'
'B\"ohm, Stanislav'
'Dvo\<r\'akov\'a, Hana'
'Eigner, V\'aclav'
'Lhot\'ak, Pavel'

_publ_section_title
;
 Dimercuration of calix[4]arenes: novel substitution pattern in calixarene
 chemistry.
;
_journal_issue 1
_journal_name_full 'Organic letters'
_journal_page_first 138
_journal_page_last 141
_journal_paper_doi 10.1021/ol403133b
_journal_volume 16
_journal_year 2014
_chemical_formula_moiety 'C40 H46 Cl2 Hg2 O4, C H2 Cl2'
_chemical_formula_sum 'C41 H48 Cl4 Hg2 O4'
_chemical_formula_weight 1147.82
_space_group_IT_number 2
_symmetry_cell_setting triclinic
_symmetry_space_group_name_Hall '-P 1'
_symmetry_space_group_name_H-M 'P -1'
_atom_sites_solution_hydrogens geom
_atom_sites_solution_primary direct
_cell_angle_alpha 102.480(2)
_cell_angle_beta 106.494(2)
_cell_angle_gamma 107.577(2)
_cell_formula_units_Z 4
_cell_length_a 13.3097(3)
_cell_length_b 16.7693(5)
_cell_length_c 21.3618(6)
_cell_measurement_reflns_used 13997
_cell_measurement_temperature 120
_cell_measurement_theta_max 67
_cell_measurement_theta_min 3
_cell_volume 4113.7(2)
_computing_cell_refinement 'CrysAlis RED, (Oxford Diffraction, 2002)'
_computing_data_collection 'Gemini, (Oxford Diffraction, 2006)'
_computing_data_reduction 'CrysAlis RED, (Oxford Diffraction, 2002)'
_computing_molecular_graphics 'CAMERON (Watkin et al., 1996)'
_computing_publication_material 'CRYSTALS (Betteridge et al., 2003)'
_computing_structure_refinement 'CRYSTALS (Betteridge et al., 2003)'
_computing_structure_solution 'SIR92 (Altomare et al., 1994)'
_diffrn_ambient_pressure 101
_diffrn_ambient_temperature 120
_diffrn_measured_fraction_theta_full 0.98
_diffrn_measured_fraction_theta_max 0.973
_diffrn_measurement_device Area
_diffrn_measurement_device_type 'Oxford Diffraction Gemini'
_diffrn_measurement_method '\f & \w scans'
_diffrn_radiation_monochromator graphite
_diffrn_radiation_type 'Cu K\a'
_diffrn_radiation_wavelength 1.54184
_diffrn_reflns_av_R_equivalents 0.040
_diffrn_reflns_limit_h_max 12
_diffrn_reflns_limit_h_min -15
_diffrn_reflns_limit_k_max 19
_diffrn_reflns_limit_k_min -19
_diffrn_reflns_limit_l_max 25
_diffrn_reflns_limit_l_min -21
_diffrn_reflns_number 28548
_diffrn_reflns_theta_full 66.7
_diffrn_reflns_theta_max 67.144
_diffrn_reflns_theta_min 2.928
_diffrn_standards_number 0
_exptl_absorpt_coefficient_mu 15.897
_exptl_absorpt_correction_T_max 0.53
_exptl_absorpt_correction_T_min 0.08
_exptl_absorpt_correction_type analytical
_exptl_absorpt_process_details
; 
 Analytical Absorption (De Meulenaer & Tompa, 1965) 
;
_exptl_crystal_colour colourless
_exptl_crystal_density_diffrn 1.853
_exptl_crystal_density_method 'not measured'
_exptl_crystal_description plane
_exptl_crystal_F_000 2216
_exptl_crystal_size_max 0.546
_exptl_crystal_size_mid 0.212
_exptl_crystal_size_min 0.040
_refine_diff_density_max 3.40
_refine_diff_density_min -2.00
_refine_ls_extinction_method None
_refine_ls_goodness_of_fit_ref 1.0438
_refine_ls_hydrogen_treatment constr
_refine_ls_matrix_type full
_refine_ls_number_parameters 973
_refine_ls_number_reflns 14305
_refine_ls_number_restraints 68
_refine_ls_R_factor_all 0.0563
_refine_ls_R_factor_gt 0.0474
_refine_ls_shift/su_max 0.0011749
_refine_ls_shift/su_mean 0.0000646
_refine_ls_structure_factor_coef Fsqd
_refine_ls_weighting_details
;
 Method, part 1, Chebychev polynomial, (Watkin, 1994, Prince, 1982) 
 [weight] = 1.0/[A~0~*T~0~(x)+A~1~*T~1~(x) ... +A~n-1~]*T~n-1~(x)] 
 where A~i~ are the Chebychev coefficients listed below and x= Fcalc/Fmax 
 Method = Robust Weighting (Prince, 1982) 
 W = [weight] * [1-(deltaF/6*sigmaF)^2^]^2^ 
 A~i~ are: 
 0.368E+04 0.615E+04 0.395E+04 0.175E+04 409. 
;
_refine_ls_weighting_scheme calc
_refine_ls_wR_factor_all 0.1641
_refine_ls_wR_factor_gt 0.1285
_refine_ls_wR_factor_ref 0.1641
_reflns_limit_h_max 14
_reflns_limit_h_min -15
_reflns_limit_k_max 19
_reflns_limit_k_min -19
_reflns_limit_l_max 25
_reflns_limit_l_min 0
_reflns_number_gt 11891
_reflns_number_total 14305
_reflns_threshold_expression I>2.0\s(I)
_oxford_diffrn_Wilson_B_factor 2.72
_oxford_diffrn_Wilson_scale 0.55
_oxford_refine_ls_r_factor_ref 0.0563
_oxford_refine_ls_scale 1.426(6)
_oxford_reflns_number_all 14305
_oxford_reflns_threshold_expression_ref I>-10.0\s(I)
_cod_data_source_file ol403133b_si_002.cif
_cod_data_source_block 1
_cod_original_sg_symbol_H-M 'P -1 '
_cod_database_code 1513526

loop_
_symmetry_equiv_pos_as_xyz
x,y,z
-x,-y,-z

loop_
_atom_site_label
_atom_site_type_symbol
_atom_site_fract_x
_atom_site_fract_y
_atom_site_fract_z
_atom_site_U_iso_or_equiv
_atom_site_occupancy
_atom_site_adp_type
_atom_site_refinement_flags_posn
_atom_site_refinement_flags_adp
_atom_site_disorder_assembly
_atom_site_disorder_group
Hg1a Hg 0.17377(3) -0.29781(2) -0.032288(16) 0.0330 1.0000 Uani . . . .
Cl1a Cl 0.26541(18) -0.21338(15) 0.08640(11) 0.0429 1.0000 Uani . . . .
C4a C 0.0782(6) -0.3664(5) -0.1364(4) 0.0308 1.0000 Uani . . . .
C3a C 0.1250(7) -0.3595(5) -0.1872(4) 0.0291 1.0000 Uani . . . .
C2a C 0.2540(7) -0.3186(5) -0.1685(4) 0.0321 1.0000 Uani . . . .
C1a C 0.3120(6) -0.3698(5) -0.1335(4) 0.0315 1.0000 Uani . . . .
C28a C 0.2883(6) -0.4588(5) -0.1682(4) 0.0302 1.0000 Uani . . . .
O41a O 0.2304(5) -0.4926(4) -0.2387(3) 0.0361 1.0000 Uani . . . .
C42a C 0.2989(8) -0.4682(6) -0.2775(5) 0.0423 1.0000 Uani . . . .
C43a C 0.3646(8) -0.5265(6) -0.2887(5) 0.0445 1.0000 Uani . . . .
C44a C 0.4276(9) -0.5037(8) -0.3353(6) 0.0546 1.0000 Uani . . . .
C21a C 0.3192(7) -0.5139(6) -0.1329(5) 0.0384 1.0000 Uani . . . .
C22a C 0.3842(8) -0.4781(6) -0.0623(5) 0.0422 1.0000 Uani . . . .
C23a C 0.4161(8) -0.3877(7) -0.0265(5) 0.0447 1.0000 Uani . . . .
C24a C 0.3803(7) -0.3354(6) -0.0616(4) 0.0375 1.0000 Uani . . . .
C20a C 0.2717(8) -0.6132(6) -0.1702(5) 0.0408 1.0000 Uani . . . .
C19a C 0.1452(8) -0.6514(5) -0.1894(5) 0.0365 1.0000 Uani . . . .
C18a C 0.0987(8) -0.6247(5) -0.1419(5) 0.0394 1.0000 Uani . . . .
C17a C -0.0177(7) -0.6496(5) -0.1619(4) 0.0297 1.0000 Uani . . . .
Hg2a Hg -0.08226(3) -0.59762(2) -0.094397(17) 0.0360 1.0000 Uani . . . .
Cl2a Cl -0.16034(19) -0.53525(15) -0.02207(11) 0.0428 1.0000 Uani . . . .
C16a C -0.0898(7) -0.7011(5) -0.2294(4) 0.0347 1.0000 Uani . . . .
C15a C -0.0474(8) -0.7304(5) -0.2790(5) 0.0397 1.0000 Uani . . . .
C27a C 0.0710(7) -0.7064(5) -0.2563(4) 0.0358 1.0000 Uani . . . .
C14a C -0.1279(8) -0.7798(5) -0.3529(4) 0.0385 1.0000 Uani . . . .
C13a C -0.2030(7) -0.7296(6) -0.3745(4) 0.0416 1.0000 Uani . . . .
C26a C -0.1524(7) -0.6406(5) -0.3686(4) 0.0347 1.0000 Uani . . . .
O33a O -0.0361(5) -0.6018(4) -0.3527(3) 0.0396 1.0000 Uani . . . .
C34a C 0.0081(10) -0.6321(7) -0.4030(6) 0.0538 1.0000 Uani . . . .
C35a C 0.0315(9) -0.5686(7) -0.4426(5) 0.0496 1.0000 Uani . . . .
C36a C 0.0987(9) -0.5947(7) -0.4858(5) 0.0548 1.0000 Uani . . . .
C9a C -0.2107(7) -0.5866(6) -0.3692(4) 0.0380 1.0000 Uani . . . .
C8a C -0.1466(8) -0.4875(5) -0.3513(4) 0.0388 1.0000 Uani . . . .
C7a C -0.0673(7) -0.4437(5) -0.2760(4) 0.0338 1.0000 Uani . . . .
C25a C 0.0498(7) -0.3946(5) -0.2564(4) 0.0338 1.0000 Uani . . . .
O29a O 0.0922(5) -0.3833(4) -0.3072(3) 0.0357 1.0000 Uani . . . .
C30a C 0.1001(8) -0.3000(5) -0.3183(4) 0.0354 1.0000 Uani . . . .
C31a C 0.1684(7) -0.2835(6) -0.3626(5) 0.0385 1.0000 Uani . . . .
C32a C 0.1765(8) -0.1958(6) -0.3772(5) 0.0485 1.0000 Uani . . . .
C6a C -0.1055(6) -0.4523(5) -0.2238(4) 0.0301 1.0000 Uani . . . .
C5a C -0.0380(7) -0.4136(5) -0.1560(4) 0.0337 1.0000 Uani . . . .
C10a C -0.3266(9) -0.6234(8) -0.3834(5) 0.0539 1.0000 Uani . . . .
C11a C -0.3802(8) -0.7121(7) -0.3960(6) 0.0528 1.0000 Uani . . . .
C12a C -0.3179(9) -0.7652(7) -0.3894(5) 0.0527 1.0000 Uani . . . .
Hg1b Hg 0.31994(3) -0.02366(2) 0.045258(16) 0.0337 1.0000 Uani . . . .
Cl1b Cl 0.38034(18) -0.10930(13) -0.02436(11) 0.0411 1.0000 Uani . . . .
C4b C 0.2536(7) 0.0557(5) 0.0933(4) 0.0337 1.0000 Uani . . . .
C5b C 0.1361(7) 0.0261(5) 0.0729(4) 0.0311 1.0000 Uani . . . .
C6b C 0.0880(7) 0.0803(6) 0.1004(4) 0.0366 1.0000 Uani . . . .
C7b C 0.1545(7) 0.1672(5) 0.1452(4) 0.0308 1.0000 Uani . . . .
C8b C 0.0998(7) 0.2235(6) 0.1758(5) 0.0376 1.0000 Uani . . . .
C9b C 0.0223(7) 0.1714(5) 0.2062(4) 0.0344 1.0000 Uani . . . .
C26b C 0.0674(7) 0.1521(5) 0.2652(4) 0.0340 1.0000 Uani . . . .
O33b O 0.1857(5) 0.1888(4) 0.3007(3) 0.0387 1.0000 Uani . . . .
C34b C 0.2328(8) 0.2807(6) 0.3390(5) 0.0429 1.0000 Uani . . . .
C35b C 0.2921(11) 0.2951(7) 0.4137(5) 0.0593 1.0000 Uani . . . .
C36b C 0.3627(10) 0.3923(7) 0.4579(7) 0.0716 1.0000 Uani . . . .
C13b C 0.0046(8) 0.0902(6) 0.2862(5) 0.0400 1.0000 Uani . . . .
C14b C 0.0644(8) 0.0560(6) 0.3398(4) 0.0402 1.0000 Uani . . . .
C15b C 0.1285(9) 0.0079(6) 0.3111(5) 0.0457 1.0000 Uani . . . .
C16b C 0.0721(7) -0.0539(5) 0.2445(5) 0.0350 1.0000 Uani . . . .
C17b C 0.1298(7) -0.0944(5) 0.2126(4) 0.0316 1.0000 Uani . . . .
Hg2b Hg 0.04822(3) -0.18041(2) 0.111978(17) 0.0358 1.0000 Uani . . . .
Cl2b Cl -0.0428(2) -0.26587(19) -0.00462(11) 0.0535 1.0000 Uani . . . .
C18b C 0.2458(8) -0.0710(6) 0.2446(4) 0.0392 1.0000 Uani . . . .
C19b C 0.3025(7) -0.0082(6) 0.3106(4) 0.0359 1.0000 Uani . . . .
C27b C 0.2426(7) 0.0287(5) 0.3418(5) 0.0390 1.0000 Uani . . . .
C20b C 0.4332(8) 0.0233(6) 0.3416(5) 0.0439 1.0000 Uani . . . .
C21b C 0.4823(7) 0.0418(6) 0.2879(4) 0.0373 1.0000 Uani . . . .
C28b C 0.4688(6) 0.1070(5) 0.2612(4) 0.0318 1.0000 Uani . . . .
O41b O 0.4221(5) 0.1618(4) 0.2896(3) 0.0352 1.0000 Uani . . . .
C42b C 0.5037(8) 0.2521(6) 0.3308(4) 0.0418 1.0000 Uani . . . .
C43b C 0.5733(8) 0.2609(7) 0.4027(5) 0.0475 1.0000 Uani . . . .
C44b C 0.6523(9) 0.3557(7) 0.4430(5) 0.0508 1.0000 Uani . . . .
C1b C 0.4922(7) 0.1153(5) 0.2018(4) 0.0336 1.0000 Uani . . . .
C24b C 0.5403(6) 0.0600(6) 0.1748(4) 0.0338 1.0000 Uani . . . .
C23b C 0.5563(8) -0.0049(6) 0.2016(5) 0.0415 1.0000 Uani . . . .
C22b C 0.5263(7) -0.0150(5) 0.2584(4) 0.0361 1.0000 Uani . . . .
C2b C 0.4526(7) 0.1732(5) 0.1645(4) 0.0342 1.0000 Uani . . . .
C3b C 0.3244(6) 0.1427(5) 0.1383(4) 0.0287 1.0000 Uani . . . .
C25b C 0.2730(7) 0.1989(5) 0.1611(4) 0.0325 1.0000 Uani . . . .
O29b O 0.3390(5) 0.2847(3) 0.2027(3) 0.0358 1.0000 Uani . . . .
C30b C 0.3250(9) 0.3493(6) 0.1687(6) 0.0520 1.0000 Uani . . . .
C31b C 0.3725(10) 0.3482(8) 0.1138(6) 0.0601 1.0000 Uani . . . .
C32b C 0.3546(10) 0.4218(10) 0.0832(8) 0.0733 1.0000 Uani . . . .
C12b C -0.1134(8) 0.0521(6) 0.2504(5) 0.0461 1.0000 Uani . . . .
C11b C -0.1613(8) 0.0761(7) 0.1949(6) 0.0565 1.0000 Uani . . . .
C10b C -0.0941(8) 0.1333(6) 0.1715(5) 0.0454 1.0000 Uani . . . .
Cl1s Cl -0.2151(2) -0.20617(18) 0.10275(15) 0.0581 1.0000 Uani . . . .
C2s C -0.2284(9) -0.1277(7) 0.0626(6) 0.0509 1.0000 Uani . . . .
Cl3s Cl -0.36438(19) -0.12430(16) 0.04196(12) 0.0491 1.0000 Uani . . . .
Cl4s Cl -0.4336(4) -0.2380(3) 0.1960(4) 0.1338 1.0000 Uani . . . .
C5s C -0.5654(14) -0.3184(12) 0.1631(8) 0.0963 1.0000 Uani . . . .
Cl6s Cl -0.6250(5) -0.3380(5) 0.2262(3) 0.1430 1.0000 Uani . . . .
O37b O 0.3026(5) 0.0919(4) 0.4092(3) 0.0419 1.0000 Uani D U . .
C38b C 0.3367(9) 0.0538(10) 0.4631(6) 0.0528 0.6000 Uani D U 1 1
C39b C 0.2368(11) 0.0161(10) 0.4825(7) 0.0550 0.6000 Uani D U 1 1
C40b C 0.2670(15) -0.0266(14) 0.5385(9) 0.0646 0.6000 Uani D U 1 1
C38b' C 0.2766(18) 0.0673(15) 0.4659(9) 0.0469 0.4000 Uani D U 1 2
C39b' C 0.348(2) 0.0177(17) 0.4910(11) 0.0546 0.4000 Uani D U 1 2
C40b' C 0.321(2) -0.014(2) 0.5492(12) 0.0647 0.4000 Uani D U 1 2
O37a O 0.1164(6) -0.7297(4) -0.3057(3) 0.0449 1.0000 Uani D U . .
C38a C 0.1229(10) -0.8163(5) -0.3116(7) 0.0398 0.8000 Uani D U 2 1
C39a C 0.1703(12) -0.8374(10) -0.3665(7) 0.0720 0.8000 Uani D U 2 1
C40a C 0.0900(15) -0.8446(11) -0.4374(6) 0.0753 0.8000 Uani D U 2 1
C38a' C 0.153(6) -0.804(3) -0.310(4) 0.0399 0.2000 Uani D U 2 2
C39a' C 0.163(4) -0.831(4) -0.379(3) 0.0719 0.2000 Uani D U 2 2
C40a' C 0.287(5) -0.790(4) -0.373(3) 0.0753 0.2000 Uani D U 2 2
H1c2a H 0.2835 -0.2578 -0.1374 0.0412 1.0000 Uiso R . . .
H2c2a H 0.2687 -0.3183 -0.2106 0.0409 1.0000 Uiso R . . .
H2c42a H 0.3534 -0.4077 -0.2521 0.0470 1.0000 Uiso R . . .
H1c42a H 0.2492 -0.4725 -0.3221 0.0473 1.0000 Uiso R . . .
H1c43a H 0.4181 -0.5190 -0.2439 0.0588 1.0000 Uiso R . . .
H2c43a H 0.3119 -0.5882 -0.3100 0.0589 1.0000 Uiso R . . .
H1c44a H 0.4703 -0.5400 -0.3393 0.0859 1.0000 Uiso R . . .
H2c44a H 0.4788 -0.4429 -0.3151 0.0860 1.0000 Uiso R . . .
H3c44a H 0.3751 -0.5135 -0.3802 0.0860 1.0000 Uiso R . . .
H1c22a H 0.4057 -0.5141 -0.0384 0.0530 1.0000 Uiso R . . .
H1c23a H 0.4619 -0.3627 0.0200 0.0518 1.0000 Uiso R . . .
H1c24a H 0.3994 -0.2764 -0.0381 0.0442 1.0000 Uiso R . . .
H1c20a H 0.2886 -0.6247 -0.2119 0.0488 1.0000 Uiso R . . .
H2c20a H 0.3067 -0.6413 -0.1398 0.0489 1.0000 Uiso R . . .
H1c14a H -0.0851 -0.7841 -0.3826 0.0459 1.0000 Uiso R . . .
H2c14a H -0.1765 -0.8384 -0.3573 0.0462 1.0000 Uiso R . . .
H2c34a H -0.0447 -0.6908 -0.4350 0.0620 1.0000 Uiso R . . .
H1c34a H 0.0799 -0.6353 -0.3782 0.0622 1.0000 Uiso R . . .
H1c35a H -0.0418 -0.5729 -0.4732 0.0611 1.0000 Uiso R . . .
H2c35a H 0.0742 -0.5081 -0.4107 0.0610 1.0000 Uiso R . . .
H1c36a H 0.1078 -0.5569 -0.5137 0.0782 1.0000 Uiso R . . .
H2c36a H 0.0606 -0.6556 -0.5151 0.0779 1.0000 Uiso R . . .
H3c36a H 0.1727 -0.5863 -0.4553 0.0779 1.0000 Uiso R . . .
H1c8a H -0.2000 -0.4595 -0.3606 0.0481 1.0000 Uiso R . . .
H2c8a H -0.1012 -0.4790 -0.3795 0.0478 1.0000 Uiso R . . .
H1c30a H 0.0240 -0.3027 -0.3408 0.0463 1.0000 Uiso R . . .
H2c30a H 0.1376 -0.2525 -0.2744 0.0460 1.0000 Uiso R . . .
H2c31a H 0.1330 -0.3317 -0.4059 0.0460 1.0000 Uiso R . . .
H1c31a H 0.2443 -0.2793 -0.3382 0.0463 1.0000 Uiso R . . .
H1c32a H 0.2248 -0.1850 -0.4028 0.0771 1.0000 Uiso R . . .
H3c32a H 0.1030 -0.1987 -0.4033 0.0769 1.0000 Uiso R . . .
H2c32a H 0.2090 -0.1483 -0.3343 0.0769 1.0000 Uiso R . . .
H1c6a H -0.1823 -0.4864 -0.2358 0.0406 1.0000 Uiso R . . .
H1c10a H -0.3679 -0.5870 -0.3846 0.0609 1.0000 Uiso R . . .
H1c11a H -0.4592 -0.7376 -0.4090 0.0682 1.0000 Uiso R . . .
H1c12a H -0.3539 -0.8246 -0.3949 0.0612 1.0000 Uiso R . . .
H1c6b H 0.0090 0.0588 0.0884 0.0412 1.0000 Uiso R . . .
H1c8b H 0.1587 0.2761 0.2125 0.0459 1.0000 Uiso R . . .
H2c8b H 0.0552 0.2400 0.1404 0.0459 1.0000 Uiso R . . .
H1c34b H 0.1719 0.3018 0.3337 0.0581 1.0000 Uiso R . . .
H2c34b H 0.2873 0.3123 0.3217 0.0580 1.0000 Uiso R . . .
H2c35b H 0.2346 0.2720 0.4321 0.0741 1.0000 Uiso R . . .
H1c35b H 0.3410 0.2621 0.4170 0.0739 1.0000 Uiso R . . .
H1c36b H 0.4007 0.3975 0.5051 0.1119 1.0000 Uiso R . . .
H3c36b H 0.3140 0.4246 0.4565 0.1120 1.0000 Uiso R . . .
H2c36b H 0.4182 0.4164 0.4392 0.1120 1.0000 Uiso R . . .
H1c14b H 0.1164 0.1056 0.3810 0.0491 1.0000 Uiso R . . .
H2c14b H 0.0085 0.0160 0.3513 0.0493 1.0000 Uiso R . . .
H1c20b H 0.4535 -0.0222 0.3568 0.0540 1.0000 Uiso R . . .
H2c20b H 0.4645 0.0771 0.3812 0.0541 1.0000 Uiso R . . .
H1c42b H 0.5543 0.2710 0.3075 0.0459 1.0000 Uiso R . . .
H2c42b H 0.4601 0.2893 0.3334 0.0463 1.0000 Uiso R . . .
H1c43b H 0.6184 0.2247 0.4008 0.0569 1.0000 Uiso R . . .
H2c43b H 0.5237 0.2409 0.4268 0.0568 1.0000 Uiso R . . .
H2c44b H 0.7005 0.3610 0.4882 0.0811 1.0000 Uiso R . . .
H1c44b H 0.6991 0.3762 0.4184 0.0810 1.0000 Uiso R . . .
H3c44b H 0.6090 0.3917 0.4480 0.0809 1.0000 Uiso R . . .
H1c23b H 0.5879 -0.0417 0.1827 0.0471 1.0000 Uiso R . . .
H1c22b H 0.5359 -0.0597 0.2760 0.0471 1.0000 Uiso R . . .
H2c2b H 0.4868 0.2345 0.1954 0.0387 1.0000 Uiso R . . .
H1c2b H 0.4766 0.1700 0.1257 0.0388 1.0000 Uiso R . . .
H1c30b H 0.3627 0.4083 0.2032 0.0589 1.0000 Uiso R . . .
H2c30b H 0.2444 0.3362 0.1479 0.0593 1.0000 Uiso R . . .
H2c31b H 0.4528 0.3599 0.1330 0.0759 1.0000 Uiso R . . .
H1c31b H 0.3330 0.2911 0.0775 0.0761 1.0000 Uiso R . . .
H1c32b H 0.3750 0.4184 0.0435 0.1290 1.0000 Uiso R . . .
H3c32b H 0.4018 0.4793 0.1175 0.1289 1.0000 Uiso R . . .
H2c32b H 0.2769 0.4154 0.0700 0.1290 1.0000 Uiso R . . .
H1c12b H -0.1596 0.0105 0.2637 0.0580 1.0000 Uiso R . . .
H1c11b H -0.2400 0.0527 0.1724 0.0612 1.0000 Uiso R . . .
H1c10b H -0.1280 0.1467 0.1327 0.0532 1.0000 Uiso R . . .
H1c2s H -0.1719 -0.0693 0.0916 0.0653 1.0000 Uiso R . . .
H2c2s H -0.2168 -0.1455 0.0197 0.0648 1.0000 Uiso R . . .
H1c5s H -0.5594 -0.3733 0.1409 0.1242 1.0000 Uiso R . . .
H2c5s H -0.6157 -0.3033 0.1287 0.1241 1.0000 Uiso R . . .
H1c38b H 0.3987 0.0996 0.5036 0.0630 0.6000 Uiso R . 1 1
H2c38b H 0.3611 0.0073 0.4461 0.0629 0.6000 Uiso R . 1 1
H2c39b H 0.2135 0.0632 0.4997 0.0691 0.6000 Uiso R . 1 1
H1c39b H 0.1743 -0.0292 0.4420 0.0689 0.6000 Uiso R . 1 1
H1c40b H 0.1989 -0.0591 0.5443 0.1020 0.6000 Uiso R . 1 1
H3c40b H 0.3196 0.0201 0.5813 0.1019 0.6000 Uiso R . 1 1
H2c40b H 0.3019 -0.0667 0.5249 0.1019 0.6000 Uiso R . 1 1
H1c38b' H 0.2950 0.1193 0.5042 0.0530 0.4000 Uiso R . 1 2
H2c38b' H 0.1963 0.0304 0.4491 0.0531 0.4000 Uiso R . 1 2
H1c39b' H 0.4281 0.0560 0.5082 0.0660 0.4000 Uiso R . 1 2
H2c39b' H 0.3313 -0.0332 0.4522 0.0660 0.4000 Uiso R . 1 2
H2c40b' H 0.3729 -0.0395 0.5679 0.1020 0.4000 Uiso R . 1 2
H1c40b' H 0.3283 0.0368 0.5853 0.1019 0.4000 Uiso R . 1 2
H3c40b' H 0.2435 -0.0575 0.5309 0.1020 0.4000 Uiso R . 1 2
H1c38a H 0.0500 -0.8635 -0.3232 0.0592 0.8000 Uiso R . 2 1
H2c38a H 0.1766 -0.8123 -0.2683 0.0591 0.8000 Uiso R . 2 1
H1c39a H 0.2403 -0.7881 -0.3558 0.0842 0.8000 Uiso R . 2 1
H2c39a H 0.1854 -0.8910 -0.3689 0.0840 0.8000 Uiso R . 2 1
H2c40a H 0.1069 -0.8757 -0.4738 0.1170 0.8000 Uiso R . 2 1
H1c40a H 0.0935 -0.7881 -0.4413 0.1170 0.8000 Uiso R . 2 1
H3c40a H 0.0151 -0.8791 -0.4409 0.1170 0.8000 Uiso R . 2 1
H2c38'a H 0.0777 -0.8446 -0.3178 0.0580 0.2000 Uiso R . 2 2
H1c38'a H 0.2070 -0.7988 -0.2667 0.0580 0.2000 Uiso R . 2 2
H1c39'a H 0.0972 -0.8565 -0.4226 0.0840 0.2000 Uiso R . 2 2
H2c39'a H 0.1921 -0.8754 -0.3710 0.0840 0.2000 Uiso R . 2 2
H1c40'a H 0.2846 -0.8040 -0.4199 0.1180 0.2000 Uiso R . 2 2
H2c40'a H 0.2742 -0.7358 -0.3615 0.1180 0.2000 Uiso R . 2 2
H3c40'a H 0.3602 -0.7815 -0.3423 0.1180 0.2000 Uiso R . 2 2
H1c5b H 0.0892 -0.0317 0.0409 0.0399 1.0000 Uiso R . . .
H1c18a H 0.1474 -0.5885 -0.0957 0.0457 1.0000 Uiso R . . .
H1c16a H -0.1693 -0.7163 -0.2425 0.0439 1.0000 Uiso R . . .
H1c5a H -0.0697 -0.4171 -0.1216 0.0394 1.0000 Uiso R . . .
H1c18b H 0.2863 -0.0973 0.2228 0.0435 1.0000 Uiso R . . .
H1c16b H -0.0069 -0.0690 0.2215 0.0433 1.0000 Uiso R . . .
H1c24b H 0.5615 0.0667 0.1368 0.0428 1.0000 Uiso R . . .

loop_
_atom_site_aniso_label
_atom_site_aniso_U_11
_atom_site_aniso_U_22
_atom_site_aniso_U_33
_atom_site_aniso_U_23
_atom_site_aniso_U_13
_atom_site_aniso_U_12
Hg1a 0.03693(19) 0.02978(19) 0.03096(19) 0.00733(14) 0.01538(14) 0.01046(15)
Cl1a 0.0419(11) 0.0417(11) 0.0350(10) 0.0030(8) 0.0170(8) 0.0075(9)
C4a 0.028(4) 0.021(3) 0.035(4) 0.004(3) 0.006(3) 0.009(3)
C3a 0.042(4) 0.018(3) 0.034(4) 0.013(3) 0.016(3) 0.015(3)
C2a 0.040(4) 0.019(3) 0.040(4) 0.005(3) 0.023(3) 0.008(3)
C1a 0.027(4) 0.027(4) 0.039(4) 0.009(3) 0.014(3) 0.009(3)
C28a 0.025(3) 0.034(4) 0.032(4) 0.011(3) 0.014(3) 0.008(3)
O41a 0.035(3) 0.033(3) 0.037(3) 0.008(2) 0.015(2) 0.011(2)
C42a 0.040(4) 0.043(5) 0.038(4) 0.007(4) 0.013(4) 0.014(4)
C43a 0.043(5) 0.047(5) 0.042(5) 0.009(4) 0.021(4) 0.014(4)
C44a 0.059(6) 0.071(7) 0.056(6) 0.029(5) 0.036(5) 0.034(5)
C21a 0.031(4) 0.037(4) 0.040(4) 0.007(4) 0.014(3) 0.007(3)
C22a 0.048(5) 0.045(5) 0.042(5) 0.022(4) 0.018(4) 0.021(4)
C23a 0.046(5) 0.057(6) 0.035(4) 0.015(4) 0.017(4) 0.025(4)
C24a 0.037(4) 0.044(5) 0.029(4) 0.006(3) 0.016(3) 0.013(4)
C20a 0.057(5) 0.039(5) 0.048(5) 0.022(4) 0.034(4) 0.027(4)
C19a 0.049(5) 0.022(4) 0.050(5) 0.022(4) 0.027(4) 0.015(3)
C18a 0.056(5) 0.022(4) 0.039(4) 0.009(3) 0.022(4) 0.011(4)
C17a 0.042(4) 0.016(3) 0.032(4) 0.010(3) 0.018(3) 0.007(3)
Hg2a 0.0426(2) 0.03184(19) 0.0384(2) 0.01163(15) 0.02215(16) 0.01401(15)
Cl2a 0.0469(11) 0.0466(11) 0.0441(11) 0.0139(9) 0.0261(9) 0.0224(9)
C16a 0.041(4) 0.023(4) 0.038(4) 0.006(3) 0.019(4) 0.008(3)
C15a 0.055(5) 0.025(4) 0.046(5) 0.012(3) 0.033(4) 0.010(4)
C27a 0.047(5) 0.020(4) 0.042(4) 0.006(3) 0.025(4) 0.011(3)
C14a 0.046(5) 0.020(4) 0.042(5) 0.002(3) 0.019(4) 0.006(3)
C13a 0.036(4) 0.039(5) 0.030(4) -0.002(3) 0.012(3) -0.001(4)
C26a 0.036(4) 0.032(4) 0.030(4) 0.007(3) 0.015(3) 0.006(3)
O33a 0.041(3) 0.035(3) 0.044(3) 0.011(3) 0.022(3) 0.011(3)
C34a 0.065(6) 0.043(5) 0.057(6) 0.007(4) 0.043(5) 0.012(5)
C35a 0.056(6) 0.049(5) 0.044(5) 0.018(4) 0.019(4) 0.018(5)
C36a 0.054(6) 0.060(6) 0.039(5) 0.016(5) 0.018(4) 0.007(5)
C9a 0.032(4) 0.048(5) 0.026(4) 0.005(3) 0.012(3) 0.009(4)
C8a 0.055(5) 0.030(4) 0.033(4) 0.014(3) 0.015(4) 0.019(4)
C7a 0.037(4) 0.028(4) 0.036(4) 0.006(3) 0.012(3) 0.015(3)
C25a 0.051(5) 0.026(4) 0.038(4) 0.016(3) 0.025(4) 0.021(4)
O29a 0.048(3) 0.030(3) 0.033(3) 0.007(2) 0.021(2) 0.017(2)
C30a 0.049(5) 0.029(4) 0.040(4) 0.017(3) 0.026(4) 0.020(4)
C31a 0.038(4) 0.036(4) 0.037(4) 0.015(4) 0.008(3) 0.012(4)
C32a 0.048(5) 0.043(5) 0.057(6) 0.020(4) 0.029(5) 0.010(4)
C6a 0.025(3) 0.021(3) 0.039(4) 0.008(3) 0.010(3) 0.005(3)
C5a 0.040(4) 0.033(4) 0.036(4) 0.014(3) 0.020(4) 0.018(4)
C10a 0.045(5) 0.065(7) 0.043(5) 0.012(5) 0.012(4) 0.019(5)
C11a 0.035(5) 0.051(6) 0.062(6) 0.015(5) 0.014(4) 0.008(4)
C12a 0.054(6) 0.035(5) 0.051(5) -0.002(4) 0.020(5) 0.003(4)
Hg1b 0.0369(2) 0.02819(19) 0.03545(19) 0.00783(14) 0.01572(15) 0.01163(15)
Cl1b 0.0459(11) 0.0292(9) 0.0484(11) 0.0050(8) 0.0242(9) 0.0143(8)
C4b 0.033(4) 0.034(4) 0.032(4) 0.010(3) 0.011(3) 0.012(3)
C5b 0.031(4) 0.029(4) 0.030(4) 0.012(3) 0.010(3) 0.007(3)
C6b 0.030(4) 0.038(4) 0.041(4) 0.013(4) 0.012(3) 0.013(3)
C7b 0.037(4) 0.032(4) 0.032(4) 0.014(3) 0.015(3) 0.020(3)
C8b 0.037(4) 0.031(4) 0.043(5) 0.011(4) 0.010(4) 0.016(3)
C9b 0.034(4) 0.020(3) 0.044(4) 0.006(3) 0.012(3) 0.010(3)
C26b 0.033(4) 0.026(4) 0.044(4) 0.002(3) 0.019(3) 0.014(3)
O33b 0.032(3) 0.031(3) 0.053(4) 0.014(3) 0.015(3) 0.012(2)
C34b 0.039(4) 0.041(5) 0.047(5) 0.013(4) 0.016(4) 0.015(4)
C35b 0.092(8) 0.037(5) 0.047(6) 0.004(4) 0.019(5) 0.036(6)
C36b 0.058(6) 0.041(6) 0.080(8) 0.006(5) -0.011(6) 0.016(5)
C13b 0.045(5) 0.029(4) 0.045(5) 0.002(4) 0.025(4) 0.014(4)
C14b 0.050(5) 0.031(4) 0.040(5) 0.008(3) 0.030(4) 0.007(4)
C15b 0.054(5) 0.033(4) 0.052(5) 0.013(4) 0.029(4) 0.010(4)
C16b 0.038(4) 0.027(4) 0.048(5) 0.016(4) 0.023(4) 0.013(3)
C17b 0.035(4) 0.028(4) 0.033(4) 0.006(3) 0.017(3) 0.012(3)
Hg2b 0.0423(2) 0.0342(2) 0.0345(2) 0.01031(15) 0.01815(15) 0.01708(16)
Cl2b 0.0484(12) 0.0714(16) 0.0341(10) 0.0064(10) 0.0139(9) 0.0238(11)
C18b 0.048(5) 0.035(4) 0.038(4) 0.013(4) 0.019(4) 0.016(4)
C19b 0.030(4) 0.040(4) 0.037(4) 0.016(4) 0.017(3) 0.006(3)
C27b 0.041(5) 0.027(4) 0.051(5) 0.011(4) 0.025(4) 0.010(3)
C20b 0.045(5) 0.042(5) 0.050(5) 0.023(4) 0.014(4) 0.021(4)
C21b 0.030(4) 0.038(4) 0.040(4) 0.011(4) 0.010(3) 0.013(3)
C28b 0.019(3) 0.039(4) 0.042(4) 0.017(3) 0.013(3) 0.014(3)
O41b 0.034(3) 0.033(3) 0.038(3) 0.008(2) 0.019(2) 0.010(2)
C42b 0.047(5) 0.030(4) 0.033(4) -0.003(3) 0.009(4) 0.009(4)
C43b 0.048(5) 0.068(6) 0.034(5) 0.014(4) 0.016(4) 0.035(5)
C44b 0.063(6) 0.054(6) 0.035(5) 0.008(4) 0.019(4) 0.026(5)
C1b 0.029(4) 0.034(4) 0.036(4) 0.011(3) 0.014(3) 0.008(3)
C24b 0.016(3) 0.043(5) 0.038(4) 0.009(4) 0.009(3) 0.009(3)
C23b 0.041(5) 0.036(4) 0.046(5) 0.010(4) 0.017(4) 0.016(4)
C22b 0.035(4) 0.029(4) 0.042(4) 0.017(3) 0.010(3) 0.009(3)
C2b 0.033(4) 0.025(4) 0.036(4) 0.005(3) 0.014(3) 0.001(3)
C3b 0.030(4) 0.027(4) 0.027(4) 0.016(3) 0.008(3) 0.007(3)
C25b 0.038(4) 0.023(4) 0.029(4) 0.005(3) 0.008(3) 0.008(3)
O29b 0.036(3) 0.021(3) 0.042(3) 0.009(2) 0.009(2) 0.007(2)
C30b 0.054(6) 0.033(5) 0.057(6) 0.014(4) 0.014(5) 0.008(4)
C31b 0.058(6) 0.068(7) 0.069(7) 0.039(6) 0.033(5) 0.023(5)
C32b 0.055(6) 0.116(11) 0.106(10) 0.084(9) 0.051(7) 0.055(7)
C12b 0.044(5) 0.032(4) 0.059(6) 0.006(4) 0.028(4) 0.007(4)
C11b 0.037(5) 0.040(5) 0.073(7) -0.009(5) 0.017(5) 0.011(4)
C10b 0.037(5) 0.042(5) 0.045(5) -0.002(4) 0.009(4) 0.016(4)
Cl1s 0.0544(13) 0.0585(14) 0.0753(16) 0.0374(13) 0.0297(12) 0.0245(11)
C2s 0.052(6) 0.052(6) 0.060(6) 0.032(5) 0.028(5) 0.021(5)
Cl3s 0.0443(11) 0.0475(12) 0.0543(13) 0.0185(10) 0.0169(10) 0.0165(10)
Cl4s 0.079(3) 0.091(3) 0.220(6) 0.020(3) 0.060(3) 0.035(2)
C5s 0.093(11) 0.099(12) 0.069(9) 0.014(8) 0.031(8) 0.010(9)
Cl6s 0.134(4) 0.223(7) 0.102(3) 0.073(4) 0.072(3) 0.070(5)
O37b 0.053(4) 0.032(3) 0.038(3) 0.013(2) 0.019(3) 0.010(3)
C38b 0.077(12) 0.040(8) 0.033(6) 0.006(6) 0.020(8) 0.017(8)
C39b 0.065(9) 0.047(8) 0.053(8) 0.010(7) 0.027(7) 0.023(7)
C40b 0.059(8) 0.063(7) 0.059(6) 0.028(5) 0.021(7) 0.002(7)
C38b' 0.071(13) 0.042(9) 0.030(8) 0.010(7) 0.028(9) 0.017(9)
C39b' 0.058(10) 0.061(10) 0.051(10) 0.016(9) 0.030(8) 0.025(9)
C40b' 0.059(8) 0.063(7) 0.059(6) 0.028(6) 0.021(7) 0.002(7)
O37a 0.059(4) 0.037(3) 0.050(3) 0.009(3) 0.035(3) 0.023(3)
C38a 0.042(9) 0.030(5) 0.066(6) 0.019(5) 0.039(6) 0.019(6)
C39a 0.078(9) 0.047(7) 0.100(12) 0.013(7) 0.055(9) 0.025(6)
C40a 0.090(7) 0.068(7) 0.063(6) -0.003(6) 0.032(6) 0.039(6)
C38a' 0.042(9) 0.030(5) 0.066(6) 0.019(5) 0.039(7) 0.019(6)
C39a' 0.078(9) 0.047(7) 0.100(12) 0.013(7) 0.055(9) 0.025(6)
C40a' 0.090(7) 0.068(7) 0.063(7) -0.003(6) 0.032(6) 0.039(6)

loop_
_atom_type_symbol
_atom_type_scat_dispersion_real
_atom_type_scat_dispersion_imag
_atom_type_scat_Cromer_Mann_a1
_atom_type_scat_Cromer_Mann_b1
_atom_type_scat_Cromer_Mann_a2
_atom_type_scat_Cromer_Mann_b2
_atom_type_scat_Cromer_Mann_a3
_atom_type_scat_Cromer_Mann_b3
_atom_type_scat_Cromer_Mann_a4
_atom_type_scat_Cromer_Mann_b4
_atom_type_scat_Cromer_Mann_c
_atom_type_scat_source
C 0.0181 0.0091 2.3100 20.8439 1.0200 10.2075 1.5886 0.5687 0.8650 51.6512 0.2156 'International Tables Vol C 4.2.6.8 and 6.1.1.4'
H 0.0000 0.0000 0.4930 10.5109 0.3229 26.1257 0.1402 3.1424 0.0408 57.7998 0.0030 'International Tables Vol C 4.2.6.8 and 6.1.1.4'
O 0.0492 0.0322 3.0485 13.2771 2.2868 5.7011 1.5463 0.3239 0.8670 32.9089 0.2508 'International Tables Vol C 4.2.6.8 and 6.1.1.4'
Cl 0.3639 0.7018 11.4604 0.0104 7.1964 1.1662 6.2556 18.5194 1.6455 47.7784 -9.5574 'International Tables Vol C 4.2.6.8 and 6.1.1.4'
Hg -4.2923 7.6849 20.6809 0.5450 19.0417 8.4484 21.6575 1.5729 5.9676 38.3246 12.6089 'International Tables Vol C 4.2.6.8 and 6.1.1.4'

loop_
_geom_angle_atom_site_label_1
_geom_angle_site_symmetry_1
_geom_angle_atom_site_label_2
_geom_angle_atom_site_label_3
_geom_angle_site_symmetry_3
_geom_angle
_geom_angle_publ_flag
Hg2a 2_545 Hg1a Cl1a . 62.64(5) yes
Cl2a 2_545 Hg1a Cl1a . 84.16(7) yes
Hg2a 2_545 Hg1a C4a . 116.4(2) yes
Cl2a 2_545 Hg1a C4a . 98.8(2) yes
Cl1a . Hg1a C4a . 173.2(2) yes
Hg2a 2_545 Hg1a C3a . 135.96(13) yes
Cl2a 2_545 Hg1a C3a . 108.49(13) yes
Cl1a . Hg1a C3a . 160.45(15) yes
Hg2a 2_545 Hg1a C5a . 95.72(16) yes
Cl2a 2_545 Hg1a C5a . 89.61(16) yes
Cl1a . Hg1a C5a . 150.61(16) yes
Hg2a 2_545 Hg1a Cl1b . 137.44(4) yes
Cl2a 2_545 Hg1a Cl1b . 137.83(6) yes
Cl1a . Hg1a Cl1b . 75.04(6) yes
C4a . Hg1a Cl1b . 106.2(2) yes
C3a . Hg1a Cl1b . 85.77(14) yes
Hg2a 2_545 Hg1a Hg2b . 56.100(8) yes
Cl2a 2_545 Hg1a Hg2b . 93.56(4) yes
C4a . Hg1a Hg2b . 124.6(2) yes
C3a . Hg1a Hg2b . 140.93(14) yes
Hg2a 2_545 Hg1a Cl2b . 65.49(5) yes
Cl2a 2_545 Hg1a Cl2b . 98.17(6) yes
Cl1a . Hg1a Cl2b . 81.27(7) yes
C4a . Hg1a Cl2b . 92.2(2) yes
C3a . Hg1a Cl2b . 110.60(15) yes
C5a . Hg1a Cl1b . 125.37(16) yes
C5a . Hg1a Hg2b . 103.18(15) yes
Cl1b . Hg1a Hg2b . 99.31(3) yes
C5a . Hg1a Cl2b . 71.21(16) yes
Cl1b . Hg1a Cl2b . 113.95(6) yes
Hg1a . Cl1a Hg2a 2_545 79.79(6) yes
Hg1a . Cl1a Hg1b . 89.91(7) yes
Hg2a 2_545 Cl1a Hg1b . 151.91(7) yes
Hg1a . Cl1a Hg2b . 98.17(7) yes
Hg2a 2_545 Cl1a Hg2b . 69.70(4) yes
Hg1b . Cl1a Hg2b . 86.23(6) yes
Hg1a . C4a C3a . 121.9(6) yes
Hg1a . C4a C5a . 118.0(6) yes
C3a . C4a C5a . 119.8(7) yes
C4a . C3a C2a . 121.8(7) yes
Hg1a . C3a C2a . 87.5(4) yes
C4a . C3a C25a . 117.6(7) yes
Hg1a . C3a C25a . 151.5(6) yes
C2a . C3a C25a . 120.6(7) yes
C3a . C2a C1a . 111.1(6) yes
C3a . C2a H1c2a . 108.4 no
C1a . C2a H1c2a . 109.2 no
C3a . C2a H2c2a . 109.0 no
C1a . C2a H2c2a . 109.6 no
H1c2a . C2a H2c2a . 109.4 no
C2a . C1a C28a . 120.9(7) yes
C2a . C1a C24a . 121.7(7) yes
C28a . C1a C24a . 116.9(7) yes
C1a . C28a O41a . 118.8(7) yes
C1a . C28a C21a . 121.9(7) yes
O41a . C28a C21a . 119.4(7) yes
C28a . O41a C42a . 114.2(6) yes
O41a . C42a C43a . 113.6(8) yes
O41a . C42a H2c42a . 107.7 no
C43a . C42a H2c42a . 108.1 no
O41a . C42a H1c42a . 107.9 no
C43a . C42a H1c42a . 108.6 no
H2c42a . C42a H1c42a . 110.9 no
C42a . C43a C44a . 111.9(8) yes
C42a . C43a H1c43a . 108.4 no
C44a . C43a H1c43a . 109.9 no
C42a . C43a H2c43a . 109.3 no
C44a . C43a H2c43a . 108.3 no
H1c43a . C43a H2c43a . 109.1 no
C43a . C44a H1c44a . 109.1 no
C43a . C44a H2c44a . 109.0 no
H1c44a . C44a H2c44a . 109.1 no
C43a . C44a H3c44a . 110.3 no
H1c44a . C44a H3c44a . 109.6 no
H2c44a . C44a H3c44a . 109.7 no
C28a . C21a C22a . 119.2(8) yes
C28a . C21a C20a . 119.6(8) yes
C22a . C21a C20a . 120.9(8) yes
C21a . C22a C23a . 120.5(8) yes
C21a . C22a H1c22a . 119.8 no
C23a . C22a H1c22a . 119.7 no
C22a . C23a C24a . 119.5(8) yes
C22a . C23a H1c23a . 121.0 no
C24a . C23a H1c23a . 119.4 no
C1a . C24a C23a . 121.8(8) yes
C1a . C24a H1c24a . 118.3 no
C23a . C24a H1c24a . 119.9 no
C21a . C20a C19a . 109.9(7) yes
C21a . C20a H1c20a . 109.8 no
C19a . C20a H1c20a . 109.4 no
C21a . C20a H2c20a . 109.3 no
C19a . C20a H2c20a . 109.4 no
H1c20a . C20a H2c20a . 109.1 no
C20a . C19a C18a . 119.8(8) yes
C20a . C19a C27a . 121.7(8) yes
C18a . C19a C27a . 118.2(8) yes
C19a . C18a C17a . 120.4(8) yes
C19a . C18a Hg2a . 156.5(7) yes
C19a . C18a H1c18a . 119.7 no
C17a . C18a H1c18a . 119.9 no
Hg2a . C18a H1c18a . 83.4 no
C18a . C17a Hg2a . 119.4(6) yes
C18a . C17a C16a . 120.6(8) yes
Hg2a . C17a C16a . 119.5(6) yes
Hg1a 2_545 Hg2a Cl2a 2_545 92.62(4) yes
Hg1a 2_545 Hg2a C18a . 122.47(16) yes
Cl2a 2_545 Hg2a C18a . 71.55(18) yes
Hg1a 2_545 Hg2a C17a . 125.1(2) yes
Cl2a 2_545 Hg2a C17a . 95.3(2) yes
Cl2a 2_545 Hg2a Cl1a 2_545 126.72(5) yes
C18a . Hg2a Cl1a 2_545 113.78(16) yes
C17a . Hg2a Cl1a 2_545 101.4(2) yes
Hg1a 2_545 Hg2a Cl2a . 57.63(6) yes
Cl2a 2_545 Hg2a Cl2a . 86.09(7) yes
C18a . Hg2a Cl2a . 157.63(18) yes
C17a . Hg2a Cl2a . 176.8(2) yes
Cl1a 2_545 Hg2a Cl2a . 79.96(7) yes
Hg1a 2_545 Hg2a C16a . 123.82(15) yes
Cl2a 2_545 Hg2a C16a . 118.53(17) yes
Cl1a 2_545 Hg2a C16a . 90.13(15) yes
Cl2a . Hg2a C16a . 154.08(18) yes
Hg2a 2_545 Cl2a Hg1a 2_545 95.92(6) yes
Hg2a 2_545 Cl2a Hg2a . 93.91(7) yes
Hg1a 2_545 Cl2a Hg2a . 84.84(6) yes
C17a . C16a C15a . 121.2(8) yes
Hg2a . C16a C15a . 157.3(6) yes
C17a . C16a H1c16a . 119.4 no
Hg2a . C16a H1c16a . 83.0 no
C15a . C16a H1c16a . 119.3 no
C16a . C15a C27a . 116.7(8) yes
C16a . C15a C14a . 119.2(8) yes
C27a . C15a C14a . 124.0(7) yes
C15a . C27a C19a . 122.8(8) yes
C15a . C27a O37a . 117.8(7) yes
C19a . C27a O37a . 118.9(8) yes
C15a . C14a C13a . 108.9(7) yes
C15a . C14a H1c14a . 109.8 no
C13a . C14a H1c14a . 109.7 no
C15a . C14a H2c14a . 110.4 no
C13a . C14a H2c14a . 108.2 no
H1c14a . C14a H2c14a . 109.9 no
C14a . C13a C26a . 119.5(7) yes
C14a . C13a C12a . 121.2(9) yes
C26a . C13a C12a . 118.5(9) yes
C13a . C26a O33a . 120.2(8) yes
C13a . C26a C9a . 121.9(8) yes
O33a . C26a C9a . 117.4(7) yes
C26a . O33a C34a . 118.1(7) yes
O33a . C34a C35a . 111.7(8) yes
O33a . C34a H2c34a . 110.2 no
C35a . C34a H2c34a . 109.9 no
O33a . C34a H1c34a . 107.6 no
C35a . C34a H1c34a . 108.2 no
H2c34a . C34a H1c34a . 109.2 no
C34a . C35a C36a . 109.4(9) yes
C34a . C35a H1c35a . 107.9 no
C36a . C35a H1c35a . 109.8 no
C34a . C35a H2c35a . 110.1 no
C36a . C35a H2c35a . 110.3 no
H1c35a . C35a H2c35a . 109.2 no
C35a . C36a H1c36a . 108.8 no
C35a . C36a H2c36a . 111.5 no
H1c36a . C36a H2c36a . 109.6 no
C35a . C36a H3c36a . 109.4 no
H1c36a . C36a H3c36a . 109.0 no
H2c36a . C36a H3c36a . 108.6 no
C26a . C9a C8a . 119.3(8) yes
C26a . C9a C10a . 118.5(9) yes
C8a . C9a C10a . 122.1(9) yes
C9a . C8a C7a . 112.3(7) yes
C9a . C8a H1c8a . 109.6 no
C7a . C8a H1c8a . 108.6 no
C9a . C8a H2c8a . 108.4 no
C7a . C8a H2c8a . 108.1 no
H1c8a . C8a H2c8a . 109.8 no
C8a . C7a C25a . 121.8(8) yes
C8a . C7a C6a . 121.5(7) yes
C25a . C7a C6a . 116.7(7) yes
C7a . C25a C3a . 122.1(7) yes
C7a . C25a O29a . 118.9(7) yes
C3a . C25a O29a . 119.0(7) yes
C25a . O29a C30a . 112.0(6) yes
O29a . C30a C31a . 109.0(6) yes
O29a . C30a H1c30a . 109.2 no
C31a . C30a H1c30a . 110.6 no
O29a . C30a H2c30a . 109.6 no
C31a . C30a H2c30a . 109.1 no
H1c30a . C30a H2c30a . 109.4 no
C30a . C31a C32a . 110.6(7) yes
C30a . C31a H2c31a . 109.6 no
C32a . C31a H2c31a . 109.1 no
C30a . C31a H1c31a . 108.4 no
C32a . C31a H1c31a . 109.1 no
H2c31a . C31a H1c31a . 110.0 no
C31a . C32a H1c32a . 108.7 no
C31a . C32a H3c32a . 111.2 no
H1c32a . C32a H3c32a . 109.4 no
C31a . C32a H2c32a . 109.2 no
H1c32a . C32a H2c32a . 109.0 no
H3c32a . C32a H2c32a . 109.3 no
C7a . C6a C5a . 123.3(7) yes
C7a . C6a H1c6a . 117.9 no
C5a . C6a H1c6a . 118.7 no
C4a . C5a C6a . 120.1(8) yes
C6a . C5a Hg1a . 157.3(6) yes
C4a . C5a H1c5a . 119.7 no
C6a . C5a H1c5a . 120.2 no
Hg1a . C5a H1c5a . 82.1 no
C9a . C10a C11a . 120.5(10) yes
C9a . C10a H1c10a . 119.4 no
C11a . C10a H1c10a . 120.1 no
C10a . C11a C12a . 120.3(9) yes
C10a . C11a H1c11a . 120.3 no
C12a . C11a H1c11a . 119.4 no
C11a . C12a C13a . 119.8(9) yes
C11a . C12a H1c12a . 120.0 no
C13a . C12a H1c12a . 120.2 no
Cl1a . Hg1b Cl3s 2_555 162.76(5) yes
Cl1a . Hg1b Cl1b . 76.23(6) yes
Cl3s 2_555 Hg1b Cl1b . 88.33(7) yes
Cl1a . Hg1b C4b . 109.7(2) yes
Cl3s 2_555 Hg1b C4b . 84.8(2) yes
Cl1b . Hg1b C4b . 171.1(2) yes
Cl1a . Hg1b C5b . 98.80(15) yes
Cl3s 2_555 Hg1b C5b . 90.91(15) yes
Cl1b . Hg1b C5b . 150.73(16) yes
Cl1a . Hg1b C3b . 120.75(13) yes
Cl3s 2_555 Hg1b C3b . 76.23(14) yes
Cl1b . Hg1b C3b . 157.38(15) yes
Hg1b . Cl1b Hg1a . 89.75(6) yes
Hg1b . C4b C5b . 118.2(6) yes
Hg1b . C4b C3b . 120.4(6) yes
C5b . C4b C3b . 120.8(7) yes
C4b . C5b C6b . 119.9(7) yes
Hg1b . C5b C6b . 157.1(6) yes
C4b . C5b H1c5b . 119.9 no
Hg1b . C5b H1c5b . 82.6 no
C6b . C5b H1c5b . 120.2 no
C5b . C6b C7b . 121.5(7) yes
C5b . C6b H1c6b . 119.4 no
C7b . C6b H1c6b . 119.1 no
C6b . C7b C8b . 120.1(7) yes
C6b . C7b C25b . 118.0(7) yes
C8b . C7b C25b . 121.8(7) yes
C7b . C8b C9b . 109.6(7) yes
C7b . C8b H1c8b . 109.1 no
C9b . C8b H1c8b . 108.9 no
C7b . C8b H2c8b . 109.9 no
C9b . C8b H2c8b . 109.2 no
H1c8b . C8b H2c8b . 110.1 no
C8b . C9b C26b . 120.7(7) yes
C8b . C9b C10b . 121.0(8) yes
C26b . C9b C10b . 117.9(8) yes
C9b . C26b O33b . 118.9(7) yes
C9b . C26b C13b . 123.4(8) yes
O33b . C26b C13b . 117.1(8) yes
C26b . O33b C34b . 115.1(6) yes
O33b . C34b C35b . 109.8(8) yes
O33b . C34b H1c34b . 108.6 no
C35b . C34b H1c34b . 109.6 no
O33b . C34b H2c34b . 109.5 no
C35b . C34b H2c34b . 109.2 no
H1c34b . C34b H2c34b . 110.2 no
C34b . C35b C36b . 114.2(9) yes
C34b . C35b H2c35b . 108.1 no
C36b . C35b H2c35b . 107.6 no
C34b . C35b H1c35b . 108.2 no
C36b . C35b H1c35b . 109.4 no
H2c35b . C35b H1c35b . 109.3 no
C35b . C36b H1c36b . 110.6 no
C35b . C36b H3c36b . 109.5 no
H1c36b . C36b H3c36b . 109.3 no
C35b . C36b H2c36b . 108.3 no
H1c36b . C36b H2c36b . 109.6 no
H3c36b . C36b H2c36b . 109.5 no
C26b . C13b C14b . 119.8(8) yes
C26b . C13b C12b . 117.6(9) yes
C14b . C13b C12b . 122.1(8) yes
C13b . C14b C15b . 109.5(7) yes
C13b . C14b H1c14b . 109.1 no
C15b . C14b H1c14b . 110.0 no
C13b . C14b H2c14b . 109.4 no
C15b . C14b H2c14b . 109.6 no
H1c14b . C14b H2c14b . 109.3 no
C14b . C15b C16b . 117.9(9) yes
C14b . C15b C27b . 124.3(8) yes
C16b . C15b C27b . 117.2(8) yes
C15b . C16b C17b . 120.6(8) yes
C15b . C16b Hg2b . 156.7(6) yes
C15b . C16b H1c16b . 119.2 no
C17b . C16b H1c16b . 120.1 no
Hg2b . C16b H1c16b . 84.1 no
C16b . C17b Hg2b . 120.5(6) yes
C16b . C17b C18b . 120.7(8) yes
Hg2b . C17b C18b . 118.4(6) yes
Cl1a . Hg2b C16b . 122.40(17) yes
Cl1a . Hg2b C17b . 99.2(2) yes
C16b . Hg2b Hg1a . 154.51(16) yes
C17b . Hg2b Hg1a . 131.9(2) yes
Cl1a . Hg2b Cl2b . 81.77(7) yes
C16b . Hg2b Cl2b . 154.61(18) yes
C17b . Hg2b Cl2b . 174.7(2) yes
Cl1a . Hg2b C18b . 75.10(18) yes
Hg1a . Hg2b C18b . 107.85(18) yes
Cl2b . Hg2b C18b . 156.27(19) yes
Hg1a . Cl2b Hg2b . 98.78(8) yes
C17b . C18b C19b . 118.6(8) yes
Hg2b . C18b C19b . 155.8(7) yes
C17b . C18b H1c18b . 121.4 no
Hg2b . C18b H1c18b . 84.1 no
C19b . C18b H1c18b . 120.0 no
C18b . C19b C27b . 119.4(8) yes
C18b . C19b C20b . 117.1(8) yes
C27b . C19b C20b . 123.2(8) yes
C19b . C27b C15b . 123.4(8) yes
C19b . C27b O37b . 118.1(8) yes
C15b . C27b O37b . 118.5(8) yes
C19b . C20b C21b . 110.1(7) yes
C19b . C20b H1c20b . 109.6 no
C21b . C20b H1c20b . 109.4 no
C19b . C20b H2c20b . 109.5 no
C21b . C20b H2c20b . 109.5 no
H1c20b . C20b H2c20b . 108.8 no
C20b . C21b C28b . 119.8(8) yes
C20b . C21b C22b . 120.1(8) yes
C28b . C21b C22b . 119.5(8) yes
C21b . C28b O41b . 119.2(7) yes
C21b . C28b C1b . 121.9(8) yes
O41b . C28b C1b . 118.7(7) yes
C28b . O41b C42b . 114.1(6) yes
O41b . C42b C43b . 113.5(8) yes
O41b . C42b H1c42b . 108.6 no
C43b . C42b H1c42b . 108.7 no
O41b . C42b H2c42b . 106.9 no
C43b . C42b H2c42b . 109.1 no
H1c42b . C42b H2c42b . 109.9 no
C42b . C43b C44b . 110.9(8) yes
C42b . C43b H1c43b . 110.0 no
C44b . C43b H1c43b . 108.7 no
C42b . C43b H2c43b . 110.1 no
C44b . C43b H2c43b . 108.6 no
H1c43b . C43b H2c43b . 108.6 no
C43b . C44b H2c44b . 111.1 no
C43b . C44b H1c44b . 108.7 no
H2c44b . C44b H1c44b . 108.8 no
C43b . C44b H3c44b . 109.9 no
H2c44b . C44b H3c44b . 109.1 no
H1c44b . C44b H3c44b . 109.3 no
C28b . C1b C24b . 117.4(7) yes
C28b . C1b C2b . 120.7(7) yes
C24b . C1b C2b . 121.5(7) yes
C1b . C24b C23b . 121.3(8) yes
C1b . C24b H1c24b . 119.3 no
C23b . C24b H1c24b . 119.4 no
C24b . C23b C22b . 119.9(8) yes
C24b . C23b H1c23b . 120.2 no
C22b . C23b H1c23b . 119.8 no
C23b . C22b C21b . 119.7(8) yes
C23b . C22b H1c22b . 119.9 no
C21b . C22b H1c22b . 120.4 no
C1b . C2b C3b . 111.3(6) yes
C1b . C2b H2c2b . 110.0 no
C3b . C2b H2c2b . 109.1 no
C1b . C2b H1c2b . 108.1 no
C3b . C2b H1c2b . 109.1 no
H2c2b . C2b H1c2b . 109.2 no
C2b . C3b C4b . 121.0(7) yes
C2b . C3b Hg1b . 85.9(5) yes
C2b . C3b C25b . 120.7(7) yes
C4b . C3b C25b . 118.2(7) yes
Hg1b . C3b C25b . 153.1(5) yes
C7b . C25b C3b . 121.2(7) yes
C7b . C25b O29b . 119.0(7) yes
C3b . C25b O29b . 119.8(7) yes
C25b . O29b C30b . 113.4(6) yes
O29b . C30b C31b . 113.1(9) yes
O29b . C30b H1c30b . 108.9 no
C31b . C30b H1c30b . 108.7 no
O29b . C30b H2c30b . 108.4 no
C31b . C30b H2c30b . 108.3 no
H1c30b . C30b H2c30b . 109.3 no
C30b . C31b C32b . 107.7(10) yes
C30b . C31b H2c31b . 110.0 no
C32b . C31b H2c31b . 110.2 no
C30b . C31b H1c31b . 110.0 no
C32b . C31b H1c31b . 109.4 no
H2c31b . C31b H1c31b . 109.5 no
C31b . C32b H1c32b . 110.5 no
C31b . C32b H3c32b . 109.6 no
H1c32b . C32b H3c32b . 108.6 no
C31b . C32b H2c32b . 110.6 no
H1c32b . C32b H2c32b . 108.8 no
H3c32b . C32b H2c32b . 108.8 no
C13b . C12b C11b . 119.6(9) yes
C13b . C12b H1c12b . 120.4 no
C11b . C12b H1c12b . 120.0 no
C12b . C11b C10b . 121.0(9) yes
C12b . C11b H1c11b . 119.5 no
C10b . C11b H1c11b . 119.5 no
C11b . C10b C9b . 120.0(10) yes
C11b . C10b H1c10b . 119.7 no
C9b . C10b H1c10b . 120.4 no
Cl1s . C2s Cl3s . 112.4(5) yes
Cl1s . C2s H1c2s . 110.6 no
Cl3s . C2s H1c2s . 109.1 no
Cl1s . C2s H2c2s . 106.6 no
Cl3s . C2s H2c2s . 108.0 no
H1c2s . C2s H2c2s . 110.0 no
C2s . Cl3s Hg1b 2_555 95.8(3) yes
Cl4s . C5s Cl6s . 114.4(9) yes
Cl4s . C5s H1c5s . 107.0 no
Cl6s . C5s H1c5s . 107.1 no
Cl4s . C5s H2c5s . 109.0 no
Cl6s . C5s H2c5s . 109.5 no
H1c5s . C5s H2c5s . 109.8 no
C27b . O37b C38b . 114.0(8) yes
C27b . O37b C38b' . 117.7(11) yes
O37b . C38b C39b . 108.7(5) yes
O37b . C38b H1c38b . 109.8 no
C39b . C38b H1c38b . 109.3 no
O37b . C38b H2c38b . 109.8 no
C39b . C38b H2c38b . 109.8 no
H1c38b . C38b H2c38b . 109.5 no
C38b . C39b C40b . 111.1(5) yes
C38b . C39b H2c39b . 109.0 no
C40b . C39b H2c39b . 109.5 no
C38b . C39b H1c39b . 109.4 no
C40b . C39b H1c39b . 108.3 no
H2c39b . C39b H1c39b . 109.4 no
C39b . C40b H1c40b . 109.5 no
C39b . C40b H3c40b . 108.3 no
H1c40b . C40b H3c40b . 110.1 no
C39b . C40b H2c40b . 109.9 no
H1c40b . C40b H2c40b . 109.3 no
H3c40b . C40b H2c40b . 109.8 no
O37b . C38b' C39b' . 108.3(5) yes
O37b . C38b' H1c38b' . 111.2 no
C39b' . C38b' H1c38b' . 108.1 no
O37b . C38b' H2c38b' . 108.8 no
C39b' . C38b' H2c38b' . 110.9 no
H1c38b' . C38b' H2c38b' . 109.6 no
C38b' . C39b' C40b' . 110.6(5) yes
C38b' . C39b' H1c39b' . 109.5 no
C40b' . C39b' H1c39b' . 109.5 no
C38b' . C39b' H2c39b' . 107.9 no
C40b' . C39b' H2c39b' . 109.7 no
H1c39b' . C39b' H2c39b' . 109.6 no
C39b' . C40b' H2c40b' . 109.1 no
C39b' . C40b' H1c40b' . 109.1 no
H2c40b' . C40b' H1c40b' . 109.8 no
C39b' . C40b' H3c40b' . 109.8 no
H2c40b' . C40b' H3c40b' . 109.4 no
H1c40b' . C40b' H3c40b' . 109.7 no
C27a . O37a C38a . 111.0(6) yes
C27a . O37a C38a' . 120(2) yes
O37a . C38a C39a . 107.8(4) yes
O37a . C38a H1c38a . 113.4 no
C39a . C38a H1c38a . 109.6 no
O37a . C38a H2c38a . 108.7 no
C39a . C38a H2c38a . 107.3 no
H1c38a . C38a H2c38a . 109.8 no
C38a . C39a C40a . 110.8(5) yes
C38a . C39a H1c39a . 108.7 no
C40a . C39a H1c39a . 105.3 no
C38a . C39a H2c39a . 111.7 no
C40a . C39a H2c39a . 111.0 no
H1c39a . C39a H2c39a . 109.2 no
C39a . C40a H2c40a . 110.2 no
C39a . C40a H1c40a . 112.9 no
H2c40a . C40a H1c40a . 109.6 no
C39a . C40a H3c40a . 105.0 no
H2c40a . C40a H3c40a . 109.2 no
H1c40a . C40a H3c40a . 109.9 no
O37a . C38a' C39a' . 108.1(5) yes
O37a . C38a' H2c38'a . 91.6 no
C39a' . C38a' H2c38'a . 103.6 no
O37a . C38a' H1c38'a . 113.1 no
C39a' . C38a' H1c38'a . 125.2 no
H2c38'a . C38a' H1c38'a . 109.6 no
C38a' . C39a' C40a' . 111.1(5) yes
C38a' . C39a' H1c39'a . 122.3 no
C40a' . C39a' H1c39'a . 124.7 no
C38a' . C39a' H2c39'a . 95.3 no
C40a' . C39a' H2c39'a . 77.0 no
H1c39'a . C39a' H2c39'a . 109.5 no
C39a' . C40a' H1c40'a . 105.8 no
C39a' . C40a' H2c40'a . 81.6 no
H1c40'a . C40a' H2c40'a . 108.0 no
C39a' . C40a' H3c40'a . 136.3 no
H1c40'a . C40a' H3c40'a . 109.4 no
H2c40'a . C40a' H3c40'a . 109.5 no

loop_
_geom_bond_atom_site_label_1
_geom_bond_atom_site_label_2
_geom_bond_site_symmetry_2
_geom_bond_distance
_geom_bond_publ_flag
Hg1a Cl2a 2_545 3.231(2) yes
Hg1a Cl1a . 2.360(2) yes
Hg1a C4a . 2.071(8) yes
Hg1a C3a . 3.055(8) yes
Hg1a C5a . 2.991(9) yes
Hg1a Cl1b . 3.440(2) yes
Hg1a Cl2b . 3.272(2) yes
Cl1a Hg2a 2_545 3.438(2) yes
Cl1a Hg1b . 3.406(2) yes
Cl1a Hg2b . 3.270(2) yes
C4a C3a . 1.405(11) yes
C4a C5a . 1.394(11) yes
C3a C2a . 1.536(11) yes
C3a C25a . 1.401(12) yes
C2a C1a . 1.498(11) yes
C2a H1c2a . 0.975 no
C2a H2c2a . 0.974 no
C1a C28a . 1.407(11) yes
C1a C24a . 1.424(12) yes
C28a O41a . 1.374(10) yes
C28a C21a . 1.396(12) yes
O41a C42a . 1.428(11) yes
C42a C43a . 1.521(13) yes
C42a H2c42a . 0.972 no
C42a H1c42a . 0.967 no
C43a C44a . 1.512(13) yes
C43a H1c43a . 0.971 no
C43a H2c43a . 0.973 no
C44a H1c44a . 0.957 no
C44a H2c44a . 0.956 no
C44a H3c44a . 0.958 no
C21a C22a . 1.392(13) yes
C21a C20a . 1.520(12) yes
C22a C23a . 1.410(14) yes
C22a H1c22a . 0.927 no
C23a C24a . 1.375(13) yes
C23a H1c23a . 0.926 no
C24a H1c24a . 0.926 no
C20a C19a . 1.502(13) yes
C20a H1c20a . 0.975 no
C20a H2c20a . 0.977 no
C19a C18a . 1.392(12) yes
C19a C27a . 1.396(12) yes
C18a C17a . 1.384(13) yes
C18a Hg2a . 2.981(9) yes
C18a H1c18a . 0.950 no
C17a Hg2a . 2.047(8) yes
C17a C16a . 1.387(11) yes
Hg2a Cl2a 2_545 3.206(2) yes
Hg2a Cl2a . 2.330(2) yes
Hg2a C16a . 2.985(8) yes
C16a C15a . 1.400(12) yes
C16a H1c16a . 0.950 no
C15a C27a . 1.407(13) yes
C15a C14a . 1.505(12) yes
C27a O37a . 1.399(10) yes
C14a C13a . 1.528(13) yes
C14a H1c14a . 0.972 no
C14a H2c14a . 0.966 no
C13a C26a . 1.399(12) yes
C13a C12a . 1.374(14) yes
C26a O33a . 1.390(10) yes
C26a C9a . 1.359(13) yes
O33a C34a . 1.437(10) yes
C34a C35a . 1.511(14) yes
C34a H2c34a . 0.974 no
C34a H1c34a . 0.976 no
C35a C36a . 1.541(15) yes
C35a H1c35a . 0.979 no
C35a H2c35a . 0.975 no
C36a H1c36a . 0.964 no
C36a H2c36a . 0.960 no
C36a H3c36a . 0.962 no
C9a C8a . 1.522(12) yes
C9a C10a . 1.390(13) yes
C8a C7a . 1.514(11) yes
C8a H1c8a . 0.963 no
C8a H2c8a . 0.970 no
C7a C25a . 1.410(12) yes
C7a C6a . 1.369(12) yes
C25a O29a . 1.379(10) yes
O29a C30a . 1.446(9) yes
C30a C31a . 1.500(12) yes
C30a H1c30a . 0.972 no
C30a H2c30a . 0.967 no
C31a C32a . 1.546(12) yes
C31a H2c31a . 0.965 no
C31a H1c31a . 0.969 no
C32a H1c32a . 0.957 no
C32a H3c32a . 0.959 no
C32a H2c32a . 0.956 no
C6a C5a . 1.352(11) yes
C6a H1c6a . 0.933 no
C5a H1c5a . 0.950 no
C10a C11a . 1.368(16) yes
C10a H1c10a . 0.937 no
C11a C12a . 1.391(15) yes
C11a H1c11a . 0.936 no
C12a H1c12a . 0.929 no
Hg1b Cl3s 2_555 3.423(2) yes
Hg1b Cl1b . 2.3181(19) yes
Hg1b C4b . 2.059(8) yes
Hg1b C5b . 2.979(8) yes
Hg1b C3b . 3.027(8) yes
C4b C5b . 1.390(11) yes
C4b C3b . 1.410(11) yes
C5b C6b . 1.384(12) yes
C5b H1c5b . 0.950 no
C6b C7b . 1.399(12) yes
C6b H1c6b . 0.938 no
C7b C8b . 1.506(11) yes
C7b C25b . 1.413(11) yes
C8b C9b . 1.527(12) yes
C8b H1c8b . 0.970 no
C8b H2c8b . 0.968 no
C9b C26b . 1.383(12) yes
C9b C10b . 1.379(12) yes
C26b O33b . 1.403(10) yes
C26b C13b . 1.368(12) yes
O33b C34b . 1.420(11) yes
C34b C35b . 1.494(13) yes
C34b H1c34b . 0.967 no
C34b H2c34b . 0.973 no
C35b C36b . 1.530(14) yes
C35b H2c35b . 0.974 no
C35b H1c35b . 0.972 no
C36b H1c36b . 0.963 no
C36b H3c36b . 0.960 no
C36b H2c36b . 0.962 no
C13b C14b . 1.522(13) yes
C13b C12b . 1.401(13) yes
C14b C15b . 1.501(13) yes
C14b H1c14b . 0.967 no
C14b H2c14b . 0.968 no
C15b C16b . 1.395(13) yes
C15b C27b . 1.369(14) yes
C16b C17b . 1.388(11) yes
C16b Hg2b . 3.017(9) yes
C16b H1c16b . 0.950 no
C17b Hg2b . 2.066(8) yes
C17b C18b . 1.387(12) yes
Hg2b Cl2b . 2.328(2) yes
Hg2b C18b . 2.987(9) yes
C18b C19b . 1.392(12) yes
C18b H1c18b . 0.950 no
C19b C27b . 1.372(12) yes
C19b C20b . 1.544(12) yes
C27b O37b . 1.418(11) yes
C20b C21b . 1.517(13) yes
C20b H1c20b . 0.972 no
C20b H2c20b . 0.972 no
C21b C28b . 1.372(12) yes
C21b C22b . 1.390(13) yes
C28b O41b . 1.385(10) yes
C28b C1b . 1.415(11) yes
O41b C42b . 1.461(10) yes
C42b C43b . 1.500(12) yes
C42b H1c42b . 0.966 no
C42b H2c42b . 0.975 no
C43b C44b . 1.502(14) yes
C43b H1c43b . 0.976 no
C43b H2c43b . 0.974 no
C44b H2c44b . 0.962 no
C44b H1c44b . 0.958 no
C44b H3c44b . 0.962 no
C1b C24b . 1.392(12) yes
C1b C2b . 1.503(12) yes
C24b C23b . 1.379(13) yes
C24b H1c24b . 0.950 no
C23b C22b . 1.408(13) yes
C23b H1c23b . 0.930 no
C22b H1c22b . 0.934 no
C2b C3b . 1.514(10) yes
C2b H2c2b . 0.976 no
C2b H1c2b . 0.967 no
C3b C25b . 1.406(11) yes
C25b O29b . 1.368(9) yes
O29b C30b . 1.456(11) yes
C30b C31b . 1.483(15) yes
C30b H1c30b . 0.973 no
C30b H2c30b . 0.971 no
C31b C32b . 1.563(15) yes
C31b H2c31b . 0.969 no
C31b H1c31b . 0.968 no
C32b H1c32b . 0.956 no
C32b H3c32b . 0.963 no
C32b H2c32b . 0.957 no
C12b C11b . 1.381(16) yes
C12b H1c12b . 0.933 no
C11b C10b . 1.382(16) yes
C11b H1c11b . 0.931 no
C10b H1c10b . 0.932 no
Cl1s C2s . 1.745(10) yes
C2s Cl3s . 1.758(10) yes
C2s H1c2s . 0.968 no
C2s H2c2s . 0.970 no
Cl4s C5s . 1.688(16) yes
C5s Cl6s . 1.787(16) yes
C5s H1c5s . 0.979 no
C5s H2c5s . 0.977 no
O37b C38b . 1.461(5) yes
O37b C38b' . 1.456(5) yes
C38b C39b . 1.502(5) yes
C38b H1c38b . 0.971 no
C38b H2c38b . 0.973 no
C39b C40b . 1.542(5) yes
C39b H2c39b . 0.971 no
C39b H1c39b . 0.971 no
C40b H1c40b . 0.963 no
C40b H3c40b . 0.968 no
C40b H2c40b . 0.965 no
C38b' C39b' . 1.505(5) yes
C38b' H1c38b' . 0.970 no
C38b' H2c38b' . 0.971 no
C39b' C40b' . 1.544(5) yes
C39b' H1c39b' . 0.972 no
C39b' H2c39b' . 0.970 no
C40b' H2c40b' . 0.966 no
C40b' H1c40b' . 0.980 no
C40b' H3c40b' . 0.969 no
O37a C38a . 1.463(5) yes
O37a C38a' . 1.460(5) yes
C38a C39a . 1.508(5) yes
C38a H1c38a . 0.971 no
C38a H2c38a . 0.968 no
C39a C40a . 1.541(5) yes
C39a H1c39a . 0.969 no
C39a H2c39a . 0.972 no
C40a H2c40a . 0.961 no
C40a H1c40a . 0.958 no
C40a H3c40a . 0.961 no
C38a' C39a' . 1.505(5) yes
C38a' H2c38'a . 0.971 no
C38a' H1c38'a . 0.970 no
C39a' C40a' . 1.540(5) yes
C39a' H1c39'a . 0.970 no
C39a' H2c39'a . 0.960 no
C40a' H1c40'a . 0.960 no
C40a' H2c40'a . 0.962 no
C40a' H3c40'a . 0.961 no

loop_
_geom_hbond_atom_site_label_D
_geom_hbond_atom_site_label_H
_geom_hbond_atom_site_label_A
_geom_hbond_angle_DHA
_geom_hbond_distance_DH
_geom_hbond_distance_HA
_geom_hbond_distance_DA
_geom_hbond_publ_flag
C34a H1c34a O37a 129 0.98 2.50 3.205(18) yes
C35a H2c35a O29a 148 0.98 2.59 3.456(18) yes
C8b H1c8b C34b 122 0.97 2.58 3.198(18) yes
C30b H2c30b C8b 120 0.97 2.56 3.168(18) yes
C39b' H2c38b C27b 122.8(10) 1.01(2) 2.505(12) 3.168(18) yes
C39b H2c38b' C27b 120.2(12) 0.890(16) 2.534(12) 3.079(18) yes
C40a' H1c39a O37a 160(5) 0.81(5) 2.520(7) 3.296(18) yes
C40a' H1c39a C38a 165(5) 0.81(5) 2.036(10) 2.830(18) yes
C40a' H1c39a C39a 125(5) 0.81(5) 0.969 1.583(18) yes
C40a' H1c39a C38a' 165(6) 0.81(5) 1.71(5) 2.510(18) yes
